data_7016019
loop_
_publ_author_name
'Jia, Ai-Quan'
'Wang, Jian-Qiang'
'Hu, Ping'
'Jin, Guo-Xin'

_publ_section_title
;
 Syntheses, reactions, and ethylene polymerization of titanium
 complexes with [N,N,S] ligands.
;
_journal_issue 30
_journal_name_full 'Dalton transactions (Cambridge, England : 2003)'
_journal_page_first 7730
_journal_page_last 7736
_journal_paper_doi 10.1039/c0dt01800g
_journal_volume 40
_journal_year 2011
_chemical_formula_sum 'C28 H28 N2 S'
_chemical_formula_weight 424.58
_chemical_name_systematic
;
?
;
_space_group_IT_number 14
_symmetry_cell_setting monoclinic
_symmetry_space_group_name_Hall '-P 2yn'
_symmetry_space_group_name_H-M 'P 1 21/n 1'
_atom_sites_solution_hydrogens geom
_atom_sites_solution_primary direct
_atom_sites_solution_secondary difmap
_audit_creation_method SHELXL-97
_cell_angle_alpha 90.00
_cell_angle_beta 99.169(6)
_cell_angle_gamma 90.00
_cell_formula_units_Z 4
_cell_length_a 15.068(6)
_cell_length_b 7.717(3)
_cell_length_c 20.796(9)
_cell_measurement_reflns_used 891
_cell_measurement_temperature 293(2)
_cell_measurement_theta_max 22.912
_cell_measurement_theta_min 3.065
_cell_volume 2387.3(17)
_computing_cell_refinement 'Bruker SMART'
_computing_data_collection 'Bruker SMART'
_computing_data_reduction 'Bruker SHELXTL'
_computing_molecular_graphics 'Bruker SHELXTL'
_computing_publication_material 'Bruker SHELXTL'
_computing_structure_refinement 'SHELXL-97 (Sheldrick, 1997)'
_computing_structure_solution 'SHELXS-97 (Sheldrick, 1990)'
_diffrn_ambient_temperature 293(2)
_diffrn_measured_fraction_theta_full 0.981
_diffrn_measured_fraction_theta_max 0.981
_diffrn_measurement_device_type 'CCD area detector'
_diffrn_measurement_method 'phi and omega scans'
_diffrn_radiation_monochromator graphite
_diffrn_radiation_source 'fine-focus sealed tube'
_diffrn_radiation_type MoK\a
_diffrn_radiation_wavelength 0.71073
_diffrn_reflns_av_R_equivalents 0.0648
_diffrn_reflns_av_sigmaI/netI 0.0638
_diffrn_reflns_limit_h_max 17
_diffrn_reflns_limit_h_min -19
_diffrn_reflns_limit_k_max 9
_diffrn_reflns_limit_k_min -8
_diffrn_reflns_limit_l_max 26
_diffrn_reflns_limit_l_min -24
_diffrn_reflns_number 11132
_diffrn_reflns_theta_full 26.99
_diffrn_reflns_theta_max 26.99
_diffrn_reflns_theta_min 1.56
_diffrn_standards_decay_% 8.27
_exptl_absorpt_coefficient_mu 0.153
_exptl_absorpt_correction_T_max 0.9760
_exptl_absorpt_correction_T_min 0.9701
_exptl_absorpt_correction_type multi-scan
_exptl_absorpt_process_details sadabs
_exptl_crystal_colour yellow
_exptl_crystal_density_diffrn 1.181
_exptl_crystal_density_method 'not measured'
_exptl_crystal_description prism
_exptl_crystal_F_000 904
_exptl_crystal_size_max 0.20
_exptl_crystal_size_mid 0.18
_exptl_crystal_size_min 0.16
_refine_diff_density_max 0.558
_refine_diff_density_min -0.337
_refine_diff_density_rms 0.046
_refine_ls_extinction_method none
_refine_ls_goodness_of_fit_ref 0.967
_refine_ls_hydrogen_treatment mixed
_refine_ls_matrix_type full
_refine_ls_number_parameters 291
_refine_ls_number_reflns 5115
_refine_ls_number_restraints 0
_refine_ls_restrained_S_all 0.967
_refine_ls_R_factor_all 0.0914
_refine_ls_R_factor_gt 0.0584
_refine_ls_shift/su_max 0.000
_refine_ls_shift/su_mean 0.000
_refine_ls_structure_factor_coef Fsqd
_refine_ls_weighting_details 'calc w=1/[\s^2^(Fo^2^)+(0.0927P)^2^+0.0000P] where P=(Fo^2^+2Fc^2^)/3'
_refine_ls_weighting_scheme calc
_refine_ls_wR_factor_gt 0.1569
_refine_ls_wR_factor_ref 0.1740
_reflns_number_gt 3058
_reflns_number_total 5115
_reflns_threshold_expression >2sigma(I)
_cod_data_source_file c0dt01800g.txt
_cod_data_source_block a00624a
_cod_depositor_comments
;
The following automatic conversions were performed:

'_symmetry_cell_setting' value 'Monoclinic' changed to 'monoclinic'
according to /home/saulius/struct/CIF-dictionaries/cif_core.dic
dictionary named 'cif_core.dic' version 2.4.1 from 2010-06-29.

Automatic conversion script
Id: cif_fix_values 1715 2011-07-08 13:25:40Z adriana 
;
_cod_original_sg_symbol_H-M P2(1)/n
_cod_database_code 7016019

loop_
_symmetry_equiv_pos_as_xyz
'x, y, z'
'-x+1/2, y+1/2, -z+1/2'
'-x, -y, -z'
'x-1/2, -y-1/2, z-1/2'

loop_
_atom_site_label
_atom_site_type_symbol
_atom_site_fract_x
_atom_site_fract_y
_atom_site_fract_z
_atom_site_U_iso_or_equiv
_atom_site_adp_type
_atom_site_occupancy
_atom_site_symmetry_multiplicity
_atom_site_calc_flag
_atom_site_refinement_flags
_atom_site_disorder_assembly
_atom_site_disorder_group
S1 S 0.42757(4) 0.17621(10) 0.15876(3) 0.0767(3) Uani 1 1 d . . .
N1 N 0.62624(12) 0.5439(2) 0.24126(9) 0.0513(5) Uani 1 1 d . . .
N2 N 0.44061(12) 0.4539(3) 0.25079(9) 0.0656(6) Uani 1 1 d . . .
C1 C 0.53578(14) 0.6475(3) 0.32127(10) 0.0532(5) Uani 1 1 d . . .
C2 C 0.56125(16) 0.7172(3) 0.38310(11) 0.0652(6) Uani 1 1 d . . .
H2A H 0.6102 0.7920 0.3906 0.078 Uiso 1 1 calc R . .
C3 C 0.51549(18) 0.6779(4) 0.43318(11) 0.0718(7) Uani 1 1 d . . .
H3 H 0.5334 0.7259 0.4742 0.086 Uiso 1 1 calc R . .
C4 C 0.44354(17) 0.5681(3) 0.42269(10) 0.0671(7) Uani 1 1 d . . .
H4 H 0.4119 0.5427 0.4565 0.080 Uiso 1 1 calc R . .
C5 C 0.41783(15) 0.4952(3) 0.36238(10) 0.0598(6) Uani 1 1 d . . .
H5 H 0.3693 0.4192 0.3556 0.072 Uiso 1 1 calc R . .
C6 C 0.46372(13) 0.5340(3) 0.31147(9) 0.0533(5) Uani 1 1 d . . .
C7 C 0.58450(15) 0.6963(3) 0.26670(10) 0.0598(6) Uani 1 1 d . . .
H7A H 0.5427 0.7491 0.2319 0.072 Uiso 1 1 calc R . .
H7B H 0.6306 0.7810 0.2821 0.072 Uiso 1 1 calc R . .
C8 C 0.69099(14) 0.5857(3) 0.20040(9) 0.0487(5) Uani 1 1 d . . .
C9 C 0.66336(15) 0.6013(3) 0.13382(10) 0.0587(6) Uani 1 1 d . . .
C10 C 0.72684(18) 0.6390(3) 0.09483(11) 0.0689(7) Uani 1 1 d . . .
H10 H 0.7082 0.6497 0.0502 0.083 Uiso 1 1 calc R . .
C11 C 0.81639(18) 0.6614(3) 0.11905(11) 0.0650(6) Uani 1 1 d . . .
C12 C 0.84222(15) 0.6455(3) 0.18544(11) 0.0599(6) Uani 1 1 d . . .
H12 H 0.9026 0.6595 0.2029 0.072 Uiso 1 1 calc R . .
C13 C 0.78161(14) 0.6095(3) 0.22694(10) 0.0503(5) Uani 1 1 d . . .
C14 C 0.56649(17) 0.5755(4) 0.10381(12) 0.0895(9) Uani 1 1 d . . .
H14A H 0.5311 0.6701 0.1158 0.134 Uiso 1 1 calc R . .
H14B H 0.5448 0.4688 0.1192 0.134 Uiso 1 1 calc R . .
H14C H 0.5618 0.5713 0.0573 0.134 Uiso 1 1 calc R . .
C15 C 0.8842(2) 0.7022(5) 0.07494(14) 0.1001(10) Uani 1 1 d . . .
H15A H 0.8921 0.8254 0.0730 0.150 Uiso 1 1 calc R . .
H15B H 0.8629 0.6585 0.0320 0.150 Uiso 1 1 calc R . .
H15C H 0.9406 0.6486 0.0918 0.150 Uiso 1 1 calc R . .
C16 C 0.81370(15) 0.5943(3) 0.29917(10) 0.0648(6) Uani 1 1 d . . .
H16A H 0.8774 0.6140 0.3081 0.097 Uiso 1 1 calc R . .
H16B H 0.8006 0.4804 0.3136 0.097 Uiso 1 1 calc R . .
H16C H 0.7836 0.6790 0.3218 0.097 Uiso 1 1 calc R . .
C17 C 0.35366(14) 0.4404(3) 0.21617(9) 0.0530(5) Uani 1 1 d . . .
C18 C 0.28382(15) 0.5457(3) 0.22857(10) 0.0587(6) Uani 1 1 d . . .
H18 H 0.2943 0.6276 0.2617 0.070 Uiso 1 1 calc R . .
C19 C 0.19959(16) 0.5310(3) 0.19267(11) 0.0646(6) Uani 1 1 d . . .
H19 H 0.1529 0.5997 0.2026 0.078 Uiso 1 1 calc R . .
C20 C 0.18413(15) 0.4144(3) 0.14190(12) 0.0660(6) Uani 1 1 d . . .
H20 H 0.1276 0.4072 0.1164 0.079 Uiso 1 1 calc R . .
C21 C 0.25260(14) 0.3090(3) 0.12921(11) 0.0599(6) Uani 1 1 d . . .
H21 H 0.2420 0.2305 0.0949 0.072 Uiso 1 1 calc R . .
C22 C 0.33682(14) 0.3175(3) 0.16632(10) 0.0537(5) Uani 1 1 d . . .
C23 C 0.38148(14) 0.0317(3) 0.09653(10) 0.0593(6) Uani 1 1 d . . .
C24 C 0.3380(2) -0.1133(4) 0.11189(14) 0.0861(8) Uani 1 1 d . . .
H24 H 0.3301 -0.1338 0.1547 0.103 Uiso 1 1 calc R . .
C25 C 0.3056(2) -0.2297(5) 0.0635(2) 0.1118(11) Uani 1 1 d . . .
H25 H 0.2754 -0.3282 0.0739 0.134 Uiso 1 1 calc R . .
C26 C 0.3170(3) -0.2031(6) 0.00136(19) 0.1139(12) Uani 1 1 d . . .
H26 H 0.2944 -0.2821 -0.0309 0.137 Uiso 1 1 calc R . .
C27 C 0.3616(3) -0.0605(6) -0.01360(15) 0.1203(13) Uani 1 1 d . . .
H27 H 0.3705 -0.0421 -0.0563 0.144 Uiso 1 1 calc R . .
C28 C 0.3941(2) 0.0576(4) 0.03403(13) 0.0892(9) Uani 1 1 d . . .
H28 H 0.4247 0.1555 0.0234 0.107 Uiso 1 1 calc R . .
H1 H 0.6557(13) 0.485(3) 0.2722(10) 0.048(6) Uiso 1 1 d . . .
H2 H 0.4875(15) 0.452(3) 0.2296(10) 0.067(7) Uiso 1 1 d . . .

loop_
_atom_site_aniso_label
_atom_site_aniso_U_11
_atom_site_aniso_U_22
_atom_site_aniso_U_33
_atom_site_aniso_U_23
_atom_site_aniso_U_13
_atom_site_aniso_U_12
S1 0.0570(4) 0.0884(6) 0.0844(5) -0.0291(4) 0.0101(3) 0.0006(3)
N1 0.0568(10) 0.0474(11) 0.0505(10) 0.0023(9) 0.0114(8) -0.0019(9)
N2 0.0516(10) 0.0943(17) 0.0532(11) -0.0234(10) 0.0153(9) -0.0118(11)
C1 0.0577(12) 0.0533(14) 0.0481(12) -0.0052(10) 0.0070(9) 0.0012(10)
C2 0.0677(14) 0.0658(16) 0.0591(14) -0.0129(11) 0.0012(11) 0.0013(12)
C3 0.0864(17) 0.085(2) 0.0404(12) -0.0083(12) -0.0014(12) 0.0202(15)
C4 0.0790(16) 0.0802(18) 0.0438(12) 0.0082(12) 0.0153(11) 0.0262(15)
C5 0.0608(12) 0.0657(16) 0.0555(13) 0.0037(11) 0.0172(10) 0.0036(12)
C6 0.0547(11) 0.0610(15) 0.0445(11) -0.0049(10) 0.0089(9) 0.0040(11)
C7 0.0664(13) 0.0528(14) 0.0621(14) -0.0026(11) 0.0162(11) -0.0050(11)
C8 0.0589(12) 0.0415(12) 0.0476(11) -0.0018(9) 0.0148(9) -0.0044(10)
C9 0.0720(14) 0.0551(14) 0.0488(12) 0.0016(10) 0.0088(10) -0.0072(12)
C10 0.0986(19) 0.0632(17) 0.0466(12) 0.0044(11) 0.0172(12) -0.0112(14)
C11 0.0858(17) 0.0521(15) 0.0639(15) 0.0020(11) 0.0327(12) -0.0117(12)
C12 0.0623(13) 0.0506(14) 0.0697(15) -0.0032(11) 0.0194(11) -0.0064(11)
C13 0.0581(12) 0.0420(12) 0.0516(12) -0.0016(9) 0.0109(9) -0.0034(10)
C14 0.0832(18) 0.121(3) 0.0604(15) 0.0062(15) -0.0003(13) -0.0193(18)
C15 0.123(2) 0.099(2) 0.092(2) 0.0009(17) 0.0602(18) -0.0253(19)
C16 0.0650(13) 0.0699(17) 0.0579(13) -0.0018(11) 0.0051(10) -0.0040(12)
C17 0.0559(12) 0.0580(14) 0.0467(11) -0.0004(10) 0.0134(9) -0.0098(11)
C18 0.0665(13) 0.0572(14) 0.0532(12) -0.0085(10) 0.0123(10) -0.0031(12)
C19 0.0627(13) 0.0605(16) 0.0699(14) 0.0005(12) 0.0084(11) 0.0080(12)
C20 0.0595(13) 0.0609(16) 0.0732(15) -0.0028(12) -0.0027(11) -0.0028(12)
C21 0.0599(13) 0.0599(15) 0.0591(13) -0.0073(11) 0.0069(10) -0.0107(11)
C22 0.0566(12) 0.0546(14) 0.0515(12) -0.0027(10) 0.0136(10) -0.0079(10)
C23 0.0602(12) 0.0609(15) 0.0588(13) -0.0034(11) 0.0155(10) 0.0025(11)
C24 0.103(2) 0.078(2) 0.0832(18) -0.0030(16) 0.0318(16) -0.0166(17)
C25 0.121(3) 0.075(2) 0.141(3) -0.018(2) 0.029(2) -0.027(2)
C26 0.134(3) 0.095(3) 0.106(3) -0.046(2) -0.003(2) 0.004(2)
C27 0.170(4) 0.128(4) 0.0601(18) -0.016(2) 0.010(2) -0.009(3)
C28 0.121(2) 0.082(2) 0.0661(16) 0.0049(15) 0.0198(15) -0.0127(18)

loop_
_atom_type_symbol
_atom_type_description
_atom_type_scat_dispersion_real
_atom_type_scat_dispersion_imag
_atom_type_scat_source
C C 0.0033 0.0016 'International Tables Vol C Tables 4.2.6.8 and 6.1.1.4'
H H 0.0000 0.0000 'International Tables Vol C Tables 4.2.6.8 and 6.1.1.4'
N N 0.0061 0.0033 'International Tables Vol C Tables 4.2.6.8 and 6.1.1.4'
S S 0.1246 0.1234 'International Tables Vol C Tables 4.2.6.8 and 6.1.1.4'

loop_
_geom_angle_atom_site_label_1
_geom_angle_atom_site_label_2
_geom_angle_atom_site_label_3
_geom_angle
_geom_angle_site_symmetry_1
_geom_angle_site_symmetry_3
_geom_angle_publ_flag
C23 S1 C22 103.56(10) . . ?
C8 N1 C7 113.90(17) . . ?
C17 N2 C6 125.26(19) . . ?
C6 C1 C2 118.4(2) . . ?
C6 C1 C7 121.08(18) . . ?
C2 C1 C7 120.5(2) . . ?
C3 C2 C1 121.2(2) . . ?
C4 C3 C2 119.9(2) . . ?
C3 C4 C5 120.1(2) . . ?
C4 C5 C6 120.4(2) . . ?
C1 C6 C5 119.95(19) . . ?
C1 C6 N2 119.27(19) . . ?
C5 C6 N2 120.7(2) . . ?
N1 C7 C1 111.18(19) . . ?
C9 C8 C13 120.06(18) . . ?
C9 C8 N1 119.26(18) . . ?
C13 C8 N1 120.68(18) . . ?
C10 C9 C8 118.6(2) . . ?
C10 C9 C14 120.1(2) . . ?
C8 C9 C14 121.3(2) . . ?
C11 C10 C9 122.9(2) . . ?
C10 C11 C12 117.4(2) . . ?
C10 C11 C15 121.6(2) . . ?
C12 C11 C15 121.1(2) . . ?
C11 C12 C13 122.3(2) . . ?
C12 C13 C8 118.69(19) . . ?
C12 C13 C16 120.0(2) . . ?
C8 C13 C16 121.34(18) . . ?
C18 C17 N2 122.6(2) . . ?
C18 C17 C22 118.83(19) . . ?
N2 C17 C22 118.6(2) . . ?
C19 C18 C17 121.0(2) . . ?
C18 C19 C20 120.0(2) . . ?
C21 C20 C19 119.6(2) . . ?
C20 C21 C22 121.2(2) . . ?
C21 C22 C17 119.3(2) . . ?
C21 C22 S1 125.09(18) . . ?
C17 C22 S1 115.53(16) . . ?
C28 C23 C24 119.5(2) . . ?
C28 C23 S1 120.7(2) . . ?
C24 C23 S1 119.72(19) . . ?
C23 C24 C25 119.5(3) . . ?
C26 C25 C24 121.2(3) . . ?
C25 C26 C27 119.3(3) . . ?
C26 C27 C28 120.4(3) . . ?
C23 C28 C27 120.2(3) . . ?

loop_
_geom_bond_atom_site_label_1
_geom_bond_atom_site_label_2
_geom_bond_distance
_geom_bond_site_symmetry_2
_geom_bond_publ_flag
S1 C23 1.764(2) . ?
S1 C22 1.775(2) . ?
N1 C8 1.429(3) . ?
N1 C7 1.471(3) . ?
N2 C17 1.395(3) . ?
N2 C6 1.398(3) . ?
C1 C6 1.384(3) . ?
C1 C2 1.390(3) . ?
C1 C7 1.495(3) . ?
C2 C3 1.372(3) . ?
C3 C4 1.366(4) . ?
C4 C5 1.373(3) . ?
C5 C6 1.386(3) . ?
C8 C9 1.386(3) . ?
C8 C13 1.401(3) . ?
C9 C10 1.380(3) . ?
C9 C14 1.506(3) . ?
C10 C11 1.374(3) . ?
C11 C12 1.379(3) . ?
C11 C15 1.511(3) . ?
C12 C13 1.381(3) . ?
C13 C16 1.507(3) . ?
C17 C18 1.386(3) . ?
C17 C22 1.398(3) . ?
C18 C19 1.371(3) . ?
C19 C20 1.379(3) . ?
C20 C21 1.372(3) . ?
C21 C22 1.378(3) . ?
C23 C28 1.358(3) . ?
C23 C24 1.361(4) . ?
C24 C25 1.379(4) . ?
C25 C26 1.345(5) . ?
C26 C27 1.352(5) . ?
C27 C28 1.377(4) . ?

loop_
_cod_related_entry_id
_cod_related_entry_database
_cod_related_entry_code
1 ChemSpider 30652829
